data_2001474
loop_
_publ_author_name
'Fujii, I.'
'Hirayama, N.'
'Miike, A.'

_publ_section_title
;Structure of
 3,7-bis(dimethylamino)-10-(<i>N</i>-methylcarbamoyl)phenothiazine(MCDP)--ethanol
 (1/1)
;
_journal_issue 8
_journal_name_full 'Acta Crystallographica Section C'
_journal_page_first 1540
_journal_page_last 1541
_journal_paper_doi 10.1107/S0108270193001866
_journal_volume 49
_journal_year 1993
_chemical_formula_moiety 'C18 H22 N4 O1 S1,C2 H6 O1'
_chemical_formula_sum 'C20 H28 N4 O2 S'
_chemical_formula_weight 389.53
_space_group_IT_number 14
_space_group_name_Hall '-P 2yn'
_space_group_name_H-M_alt 'P 1 21/n 1'
_symmetry_cell_setting monoclinic
_symmetry_space_group_name_Hall '-P 2yn'
_symmetry_space_group_name_H-M 'P 1 21/n 1'
_atom_type_scat_source IntTabIV
_cell_angle_alpha 90
_cell_angle_beta 106.106(8)
_cell_angle_gamma 90
_cell_formula_units_Z 4
_cell_length_a 8.6406(8)
_cell_length_b 17.1510(10)
_cell_length_c 14.5420(10)
_cell_measurement_reflns_used 23
_cell_measurement_temperature 298(2)
_cell_measurement_theta_max 35
_cell_measurement_theta_min 30
_cell_volume 2070.5(3)
_diffrn_measurement_device 'Enraf-Nonius CAD-4 Turbo'
_diffrn_measurement_method \w/2\q
_diffrn_radiation_type CuK\a
_diffrn_radiation_wavelength 1.54184
_diffrn_reflns_av_R_equivalents 0.036
_diffrn_reflns_limit_h_max 10
_diffrn_reflns_limit_h_min -9
_diffrn_reflns_limit_k_max 0
_diffrn_reflns_limit_k_min -20
_diffrn_reflns_limit_l_max 17
_diffrn_reflns_limit_l_min 0
_diffrn_reflns_number 3934
_diffrn_reflns_theta_max 75.1
_diffrn_standards_decay_% -8.5
_diffrn_standards_interval_time 50
_diffrn_standards_number 3
_exptl_absorpt_coefficient_mu 1.522
_exptl_absorpt_correction_T_max 0.998
_exptl_absorpt_correction_T_min 0.871
_exptl_absorpt_correction_type \y-scan
_exptl_crystal_colour 'Ice blue'
_exptl_crystal_density_diffrn 1.25
_exptl_crystal_description Rod
_exptl_crystal_size_max 0.5
_exptl_crystal_size_mid 0.4
_exptl_crystal_size_min 0.3
_refine_diff_density_max 0.47(7)
_refine_diff_density_min -0.42(7)
_refine_ls_extinction_coef 2.73E-6
_refine_ls_extinction_method |F~c~|/(1+gI~c~)
_refine_ls_goodness_of_fit_obs 2.87
_refine_ls_hydrogen_treatment ' Refinement of all H atoms except those in ethanol'
_refine_ls_number_parameters 333
_refine_ls_number_reflns 2776
_refine_ls_R_factor_obs 0.060
_refine_ls_shift/esd_max 0.01
_refine_ls_structure_factor_coef F
_refine_ls_weighting_details 'w = 1/\s'
_refine_ls_weighting_scheme calc
_refine_ls_wR_factor_obs 0.082
_reflns_number_observed 2910
_reflns_number_total 3638
_reflns_observed_criterion F>3\s(F)
_cod_data_source_file oh1005.cif
_cod_data_source_block oh1005_structure_1_of_1
_cod_depositor_comments
;

  Adding _atom_site_type_symbol tag to prevent confusion between Ho and H
  atoms.

  Andrius Merkys
  2013-10-21

The following automatic conversions were performed:

'_refine_ls_weighting_scheme' value '1/\s' was changed to 'calc'. New
tag '_refine_ls_weighting_details' was created. The value of the new
tag was set to 'w = 1/\s'.

Automatic conversion script
Id: cif_fix_values 3143 2015-03-26 13:38:13Z robertas 
;
_cod_original_formula_sum 'C20 H28 N4 O2 S1'
_cod_database_code 2001474

loop_
_space_group_symop_id
_space_group_symop_operation_xyz
1 x,y,z
2 -x+1/2,y+1/2,-z+1/2
3 -x,-y,-z
4 x+1/2,-y+1/2,z+1/2

loop_
_atom_site_label
_atom_site_fract_x
_atom_site_fract_y
_atom_site_fract_z
_atom_site_type_symbol
C1 1.2153(4) .3426(2) .9046(2) C
C1a 1.0809(3) .3632(2) .8318(2) C
C2 1.2825(4) .3928(2) .9780(2) C
C3 1.2226(3) .4682(2) .9796(2) C
N3 1.2903(3) .51950(10) 1.0535(2) N
C3a 1.2596(4) .6019(2) 1.0398(2) C
C3b 1.4331(4) .4970(2) 1.1267(2) C
C4 1.0904(3) .4902(2) .9033(2) C
C4a 1.0200(3) .4374(2) .8318(2) C
C5 .9981(4) .3043(2) .5842(2) C
C5a .9617(4) .3422(2) .6610(2) C
C6 .9476(4) .3362(2) .4924(2) C
C7 .8636(4) .4059(2) .4748(2) C
N7 .8098(4) .4367(2) .3835(2) N
C7a .7325(5) .5112(2) .3681(2) C
C7b .8211(5) .3927(3) .3031(2) C
C8 .8366(4) .4468(2) .5537(2) C
C8a .8862(4) .4142(2) .6443(2) C
S9 .84843(9) .46599(4) .74065(5) S
N10 1.0060(3) .31020(10) .75530(10) N
C11 .9361(4) .2401(2) .7703(2) C
O11 .8658(3) .19900(10) .70220(10) O
N12 .9509(3) .21960(10) .8612(2) N
C13 .8893(5) .1450(2) .8838(3) C
O1s .5658(4) .2388(2) .5697(2) O
C1s .4956(8) .2949(4) .7008(4) C
C2s .4829(9) .2626(6) .6266(4) C
H1 1.268(4) .294(2) .911(2) H
H2 1.375(4) .371(2) 1.035(2) H
H3a1 1.129(4) .613(2) 1.027(2) H
H3a2 1.283(4) .621(2) .986(2) H
H3a3 1.294(6) .629(3) 1.105(3) H
H3b1 1.410(4) .454(2) 1.150(2) H
H3b2 1.532(3) .492(2) 1.095(2) H
H3b3 1.473(4) .534(2) 1.181(2) H
H4 1.044(4) .546(2) .895(2) H
H5 1.053(3) .252(2) .590(2) H
H6 .991(3) .304(2) .445(2) H
H7a1 .784(6) .561(3) .409(3) H
H7a2 .624(6) .520(2) .401(3) H
H7a3 .710(5) .536(2) .304(3) H
H7b1 .785(4) .416(2) .249(2) H
H7b2 .766(5) .347(3) .285(3) H
H7b3 .938(4) .382(2) .301(2) H
H8 .791(3) .503(2) .537(2) H
H12 .994(4) .257(2) .905(2) H
H13a .941(5) .139(2) .966(3) H
H13b .908(5) .111(2) .835(3) H
H13c .763(5) .157(2) .899(3) H
HO1 .652 .245 .616 H
HC1a .401 .296 .723 H
HC1b .584 .277 .750 H
HC1c .518 .349 .687 H
HC2a .447 .206 .647 H
HC2b .381 .278 .584 H

loop_
_geom_angle_atom_site_label_1
_geom_angle_atom_site_label_2
_geom_angle_atom_site_label_3
_geom_angle
_geom_angle_publ_flag
C1 C1a N10 122.1(2) yes
C2 C3 N3 121.5(2) yes
C3 N3 C3a 119.6(2) yes
C3a N3 C3b 116.9(2) yes
C4 C4a S9 119.1(2) yes
C8a C5a N10 119.9(2) yes
N7 C7 C8 120.1(3) yes
C7 N7 C7b 120.5(3) yes
C5a C8a S9 119.4(2) yes
C4a S9 C8a 99.00(10) yes
C1a N10 C11 123.0(2) yes
N10 C11 O11 120.5(3) yes
O11 C11 N12 122.4(3) yes
C4a C1a N10 119.5(2) yes
N3 C3 C4 121.2(2) yes
C3 N3 C3b 119.5(2) yes
C1a C4a S9 119.9(2) yes
C5 C5a N10 121.9(2) yes
C6 C7 N7 121.8(3) yes
C7 N7 C7a 120.6(3) yes
C7a N7 C7b 118.8(3) yes
C8 C8a S9 118.5(2) yes
C1a N10 C5a 116.3(2) yes
C5a N10 C11 118.1(2) yes
N10 C11 N12 117.2(2) yes
C11 N12 C13 120.8(2) yes

loop_
_geom_bond_atom_site_label_1
_geom_bond_atom_site_label_2
_geom_bond_distance
_geom_bond_publ_flag
C1 C1a 1.383(4) yes
C1 C2 1.370(4) yes
C1a C4a 1.379(4) yes
C1a N10 1.443(3) yes
C2 C3 1.396(4) yes
C3 N3 1.387(3) yes
C3 C4 1.405(3) yes
N3 C3a 1.441(4) yes
N3 C3b 1.441(4) yes
C4 C4a 1.385(3) yes
C4a S9 1.762(2) yes
C5 C5a 1.402(4) yes
C5 C6 1.395(4) yes
C5a N10 1.427(3) yes
C6 C7 1.385(4) yes
C7 N7 1.383(4) yes
C7 C8 1.418(4) yes
N7 C7a 1.431(5) yes
N7 C7b 1.417(5) yes
C8 C8a 1.385(4) yes
C8a S9 1.763(3) yes
N10 C11 1.390(4) yes
C11 O11 1.231(3) yes
C11 N12 1.339(4) yes
N12 C13 1.457(5) yes
C5a C8a 1.387(4) yes
